data_1568728
loop_
_publ_author_name
'Gilmer, Jannik'
'Trageser, Timo'
'&#x10c;ai&#x107;, Luis'
'Virovets, Alexander'
'Bolte, Michael'
'Lerner, Hans-Wolfram'
'Fantuzzi, Felipe'
'Wagner, Matthias'

_publ_section_title
;
 Catalyst-free diboration and silaboration of alkenes and alkynes using
 bis(9-heterofluorenyl)s.
;
_journal_issue 17
_journal_name_full 'Chemical science'
_journal_page_first 4589
_journal_page_last 4596
_journal_paper_doi 10.1039/d3sc01395b
_journal_volume 14
_journal_year 2023
_chemical_formula_moiety 'C46 H58 B Cl Si'
_chemical_formula_sum 'C46 H58 B Cl Si'
_chemical_formula_weight 685.27
_chemical_properties_physical Air-sensitive,Moisture-sensitive
_space_group_crystal_system triclinic
_space_group_IT_number 2
_space_group_name_Hall '-P 1'
_space_group_name_H-M_alt 'P -1'
_atom_sites_solution_hydrogens geom
_audit_creation_method SHELXL-2018/3
_audit_update_record
;
2023-03-08 deposited with the CCDC.	2023-03-31 downloaded from the CCDC.
;
_cell_angle_alpha 115.332(15)
_cell_angle_beta 91.157(11)
_cell_angle_gamma 102.693(11)
_cell_formula_units_Z 2
_cell_length_a 9.8879(12)
_cell_length_b 14.446(2)
_cell_length_c 16.292(3)
_cell_measurement_reflns_used 1088
_cell_measurement_temperature 173(2)
_cell_measurement_theta_max 22.8170
_cell_measurement_theta_min 4.3570
_cell_volume 2034.7(6)
_computing_cell_refinement 'CrysAlisPro 1.171.42.43a (Rigaku OD, 2022)'
_computing_data_collection 'X-Area (Stoe & Cie, 2001)'
_computing_data_reduction 'CrysAlisPro 1.171.42.43a (Rigaku OD, 2022)'
_computing_structure_refinement 'SHELXL-2018/3 (Sheldrick, 2018)'
_computing_structure_solution 'SHELXT (G. M. Sheldrick, 2015)'
_diffrn_ambient_temperature 173(2)
_diffrn_detector 'image plate'
_diffrn_detector_area_resol_mean 6.67
_diffrn_detector_type 'STOE image plate (34 cm diameter)'
_diffrn_measured_fraction_theta_full 0.977
_diffrn_measured_fraction_theta_max 0.977
_diffrn_measurement_device '2-circle goniometer'
_diffrn_measurement_device_type 'STOE IPDS II two-circle-diffractometer'
_diffrn_measurement_method \w
_diffrn_radiation_monochromator mirror
_diffrn_radiation_type MoK\a
_diffrn_radiation_wavelength 0.71073
_diffrn_reflns_av_R_equivalents 0.0761
_diffrn_reflns_av_unetI/netI 0.1201
_diffrn_reflns_Laue_measured_fraction_full 0.977
_diffrn_reflns_Laue_measured_fraction_max 0.977
_diffrn_reflns_limit_h_max 9
_diffrn_reflns_limit_h_min -9
_diffrn_reflns_limit_k_max 14
_diffrn_reflns_limit_k_min -14
_diffrn_reflns_limit_l_max 16
_diffrn_reflns_limit_l_min -16
_diffrn_reflns_number 8415
_diffrn_reflns_point_group_measured_fraction_full 0.977
_diffrn_reflns_point_group_measured_fraction_max 0.977
_diffrn_reflns_theta_full 20.812
_diffrn_reflns_theta_max 20.812
_diffrn_reflns_theta_min 3.955
_diffrn_source 'Genix 3D I\mS microfocus X-ray source'
_exptl_absorpt_coefficient_mu 0.153
_exptl_absorpt_correction_T_max 1.00000
_exptl_absorpt_correction_T_min 0.12619
_exptl_absorpt_correction_type multi-scan
_exptl_absorpt_process_details
;
CrysAlisPro 1.171.42.43a (Rigaku Oxford Diffraction, 2022)
Empirical absorption correction using spherical harmonics,
implemented in SCALE3 ABSPACK scaling algorithm.
;
_exptl_crystal_colour yellow
_exptl_crystal_density_diffrn 1.119
_exptl_crystal_description plate
_exptl_crystal_F_000 740
_exptl_crystal_size_max 0.240
_exptl_crystal_size_mid 0.220
_exptl_crystal_size_min 0.060
_refine_diff_density_max 0.640
_refine_diff_density_min -0.302
_refine_diff_density_rms 0.055
_refine_ls_extinction_method none
_refine_ls_goodness_of_fit_ref 1.034
_refine_ls_hydrogen_treatment constr
_refine_ls_matrix_type full
_refine_ls_number_parameters 511
_refine_ls_number_reflns 4168
_refine_ls_number_restraints 55
_refine_ls_restrained_S_all 1.029
_refine_ls_R_factor_all 0.1227
_refine_ls_R_factor_gt 0.0705
_refine_ls_shift/su_max 0.000
_refine_ls_shift/su_mean 0.000
_refine_ls_structure_factor_coef Fsqd
_refine_ls_weighting_details 'w=1/[\s^2^(Fo^2^)+(0.0951P)^2^+0.0430P] where P=(Fo^2^+2Fc^2^)/3'
_refine_ls_weighting_scheme calc
_refine_ls_wR_factor_gt 0.1721
_refine_ls_wR_factor_ref 0.2006
_reflns_Friedel_coverage 0.000
_reflns_number_gt 2608
_reflns_number_total 4168
_reflns_threshold_expression 'I > 2\s(I)'
_cod_data_source_file d3sc01395b3.cif
_cod_data_source_block wa3322
_cod_depositor_comments 'Adding full bibliography for 1568727--1568737.cif.'
_cod_original_cell_volume 2034.6(6)
_cod_database_code 1568728
_shelx_shelxl_version_number 2018/3
_shelx_space_group_comment
;
The symmetry employed for this shelxl refinement is uniquely defined
by the following loop, which should always be used as a source of
symmetry information in preference to the above space-group names.
They are only intended as comments.
;
_shelx_estimated_absorpt_t_min 0.964
_shelx_estimated_absorpt_t_max 0.991

loop_
_space_group_symop_operation_xyz
'x, y, z'
'-x, -y, -z'

loop_
_atom_site_label
_atom_site_type_symbol
_atom_site_fract_x
_atom_site_fract_y
_atom_site_fract_z
_atom_site_U_iso_or_equiv
_atom_site_adp_type
_atom_site_occupancy
_atom_site_site_symmetry_order
_atom_site_calc_flag
_atom_site_refinement_flags_posn
_atom_site_refinement_flags_adp
_atom_site_refinement_flags_occupancy
_atom_site_disorder_assembly
_atom_site_disorder_group
Cl1 Cl 0.06848(16) 0.88379(13) 0.42981(12) 0.0488(6) Uani 1 1 d . . . . .
Si1 Si 0.16541(17) 0.76616(13) 0.35323(12) 0.0360(5) Uani 1 1 d . . . . .
C1 C 0.4487(6) 0.7762(4) 0.4078(4) 0.0348(16) Uani 1 1 d . . . . .
C2 C 0.3212(6) 0.7905(4) 0.4292(4) 0.0336(15) Uani 1 1 d . . . . .
H2 H 0.311090 0.816843 0.492425 0.040 Uiso 1 1 calc R U . . .
C3 C 0.5676(6) 0.8043(5) 0.4884(4) 0.0429(17) Uani 1 1 d . . . . .
C4 C 0.6992(6) 0.7800(6) 0.4496(5) 0.060(2) Uani 1 1 d . . . . .
H4A H 0.677895 0.707024 0.401371 0.090 Uiso 1 1 calc R U . . .
H4B H 0.767612 0.788608 0.498302 0.090 Uiso 1 1 calc R U . . .
H4C H 0.738034 0.828721 0.423704 0.090 Uiso 1 1 calc R U . . .
C5 C 0.5932(8) 0.9233(6) 0.5577(5) 0.079(3) Uani 1 1 d . . . . .
H5A H 0.614470 0.967103 0.525053 0.118 Uiso 1 1 calc R U . . .
H5B H 0.672161 0.942680 0.604210 0.118 Uiso 1 1 calc R U . . .
H5C H 0.509235 0.935060 0.587375 0.118 Uiso 1 1 calc R U . . .
C6 C 0.5187(8) 0.7391(7) 0.5371(6) 0.081(3) Uani 1 1 d . . . . .
H6A H 0.433332 0.755020 0.563024 0.121 Uiso 1 1 calc R U . . .
H6B H 0.591410 0.755324 0.586516 0.121 Uiso 1 1 calc R U . . .
H6C H 0.499140 0.663875 0.493973 0.121 Uiso 1 1 calc R U . . .
C11 C 0.4415(6) 0.6068(4) 0.2474(4) 0.0308(16) Uani 1 1 d . . . . .
C12 C 0.5170(6) 0.5845(5) 0.1714(4) 0.0343(16) Uani 1 1 d . . . . .
C13 C 0.4985(7) 0.4832(5) 0.1066(5) 0.0476(18) Uani 1 1 d . . . . .
H13 H 0.549471 0.468039 0.055557 0.057 Uiso 1 1 calc R U . . .
C14 C 0.4049(6) 0.4019(5) 0.1153(5) 0.0417(17) Uani 1 1 d . . . . .
H14 H 0.392277 0.331663 0.068766 0.050 Uiso 1 1 calc R U . . .
C15 C 0.3293(6) 0.4184(4) 0.1885(4) 0.0304(15) Uani 1 1 d . . . . .
C16 C 0.3487(6) 0.5236(4) 0.2549(4) 0.0342(16) Uani 1 1 d . . . . .
H16 H 0.297670 0.538379 0.305823 0.041 Uiso 1 1 calc R U . . .
C21 C 0.5952(6) 0.7727(5) 0.2583(4) 0.0304(15) Uani 1 1 d . . . . .
C22 C 0.6116(6) 0.6864(4) 0.1810(4) 0.0347(16) Uani 1 1 d . . . . .
C23 C 0.7119(7) 0.7001(5) 0.1262(5) 0.0470(18) Uani 1 1 d . . . . .
H23 H 0.726133 0.641004 0.074380 0.056 Uiso 1 1 calc R U . . .
C24 C 0.7918(6) 0.8022(5) 0.1484(5) 0.0433(17) Uani 1 1 d . . . . .
H24 H 0.860252 0.811110 0.110525 0.052 Uiso 1 1 calc R U . . .
C25 C 0.7758(6) 0.8909(4) 0.2231(4) 0.0320(16) Uani 1 1 d . . . . .
C26 C 0.6760(6) 0.8741(4) 0.2774(4) 0.0332(16) Uani 1 1 d . . . . .
H26 H 0.661926 0.933341 0.329253 0.040 Uiso 1 1 calc R U . . .
C31 C 0.0289(6) 0.6367(5) 0.3036(4) 0.0362(16) Uani 1 1 d . . . . .
C32 C -0.0026(6) 0.6065(5) 0.2102(4) 0.0351(16) Uani 1 1 d . . . . .
C33 C -0.1163(7) 0.5200(5) 0.1609(5) 0.0448(18) Uani 1 1 d . . . . .
H33 H -0.142796 0.500424 0.098194 0.054 Uiso 1 1 calc R U . . .
C34 C -0.1908(6) 0.4626(5) 0.2022(5) 0.0447(18) Uani 1 1 d . . . . .
H34 H -0.266990 0.403980 0.166720 0.054 Uiso 1 1 calc R U . . .
C35 C -0.1577(6) 0.4879(5) 0.2945(5) 0.0371(17) Uani 1 1 d . . . . .
C36 C -0.0481(6) 0.5778(5) 0.3439(4) 0.0414(17) Uani 1 1 d . . . . .
H36 H -0.025139 0.599548 0.407488 0.050 Uiso 1 1 calc R U . . .
C41 C 0.1853(6) 0.7615(5) 0.2384(4) 0.0316(15) Uani 1 1 d . . . . .
C42 C 0.0842(6) 0.6745(4) 0.1739(4) 0.0314(15) Uani 1 1 d . . . . .
C43 C 0.0704(6) 0.6583(5) 0.0830(4) 0.0405(17) Uani 1 1 d . . . . .
H43 H 0.001837 0.599593 0.038765 0.049 Uiso 1 1 calc R U . . .
C44 C 0.1583(6) 0.7289(5) 0.0575(4) 0.0403(17) Uani 1 1 d . . . . .
H44 H 0.148778 0.717131 -0.004603 0.048 Uiso 1 1 calc R U . . .
C45 C 0.2592(5) 0.8160(4) 0.1206(4) 0.0277(15) Uani 1 1 d . . . . .
C46 C 0.2712(6) 0.8302(4) 0.2110(4) 0.0307(15) Uani 1 1 d . . . . .
H46 H 0.340236 0.888625 0.255084 0.037 Uiso 1 1 calc R U . . .
C151 C 0.2241(6) 0.3266(4) 0.1942(4) 0.0378(16) Uani 1 1 d . . . . .
C152 C 0.2686(8) 0.2242(5) 0.1493(7) 0.093(3) Uani 1 1 d . . . . .
H15A H 0.277438 0.207009 0.084853 0.139 Uiso 1 1 calc R U . . .
H15B H 0.198382 0.167051 0.152979 0.139 Uiso 1 1 calc R U . . .
H15C H 0.358925 0.232246 0.180869 0.139 Uiso 1 1 calc R U . . .
C153 C 0.2073(11) 0.3470(6) 0.2921(6) 0.106(4) Uani 1 1 d . . . . .
H15D H 0.299431 0.376545 0.328944 0.159 Uiso 1 1 calc R U . . .
H15E H 0.162123 0.280332 0.293681 0.159 Uiso 1 1 calc R U . . .
H15F H 0.149428 0.397323 0.317081 0.159 Uiso 1 1 calc R U . . .
C154 C 0.0851(7) 0.3142(7) 0.1465(7) 0.098(4) Uani 1 1 d . . . . .
H15G H 0.060514 0.382314 0.171824 0.148 Uiso 1 1 calc R U . . .
H15H H 0.013500 0.261831 0.155605 0.148 Uiso 1 1 calc R U . . .
H15I H 0.090592 0.290193 0.080813 0.148 Uiso 1 1 calc R U . . .
C251 C 0.8689(6) 0.9991(5) 0.2407(5) 0.0382(17) Uani 1 1 d . . . . .
C252 C 1.0221(6) 1.0030(5) 0.2620(5) 0.052(2) Uani 1 1 d . . . . .
H25A H 1.032584 0.987498 0.314430 0.077 Uiso 1 1 calc R U . . .
H25B H 1.080500 1.073671 0.276653 0.077 Uiso 1 1 calc R U . . .
H25C H 1.051192 0.950247 0.208547 0.077 Uiso 1 1 calc R U . . .
C253 C 0.8506(7) 1.0219(5) 0.1602(5) 0.057(2) Uani 1 1 d . . . . .
H25D H 0.882020 0.970314 0.107098 0.086 Uiso 1 1 calc R U . . .
H25E H 0.906249 1.093418 0.174894 0.086 Uiso 1 1 calc R U . . .
H25F H 0.751759 1.016868 0.145941 0.086 Uiso 1 1 calc R U . . .
C254 C 0.8311(7) 1.0886(5) 0.3248(5) 0.057(2) Uani 1 1 d . . . . .
H25G H 0.733426 1.088512 0.313265 0.086 Uiso 1 1 calc R U . . .
H25H H 0.892074 1.157043 0.335095 0.086 Uiso 1 1 calc R U . . .
H25I H 0.844059 1.076866 0.379039 0.086 Uiso 1 1 calc R U . . .
C351 C -0.2414(6) 0.4244(5) 0.3385(5) 0.0408(17) Uani 1 1 d . . . . .
C451 C 0.3503(6) 0.8909(4) 0.0887(4) 0.0323(15) Uani 1 1 d . . . . .
C452 C 0.4583(6) 0.8356(5) 0.0341(4) 0.0468(18) Uani 1 1 d . . . . .
H45A H 0.520509 0.883350 0.014825 0.070 Uiso 1 1 calc R U . . .
H45B H 0.409633 0.771047 -0.020050 0.070 Uiso 1 1 calc R U . . .
H45C H 0.513424 0.817087 0.072821 0.070 Uiso 1 1 calc R U . . .
C453 C 0.4290(7) 0.9949(5) 0.1686(4) 0.0451(18) Uani 1 1 d . . . . .
H45D H 0.493906 0.980822 0.205434 0.068 Uiso 1 1 calc R U . . .
H45E H 0.362178 1.028742 0.206724 0.068 Uiso 1 1 calc R U . . .
H45F H 0.481594 1.042076 0.144868 0.068 Uiso 1 1 calc R U . . .
C454 C 0.2627(7) 0.9185(5) 0.0274(5) 0.058(2) Uani 1 1 d . . . . .
H45G H 0.323671 0.968270 0.009570 0.087 Uiso 1 1 calc R U . . .
H45H H 0.191381 0.951033 0.061200 0.087 Uiso 1 1 calc R U . . .
H45I H 0.217119 0.853858 -0.027557 0.087 Uiso 1 1 calc R U . . .
B1 B 0.4930(6) 0.7293(5) 0.3146(5) 0.0264(17) Uani 1 1 d . . . . .
C352 C -0.1461(15) 0.4038(15) 0.3978(15) 0.045(5) Uani 0.59(2) 1 d . U P A 1
H35A H -0.086115 0.471176 0.443296 0.068 Uiso 0.59(2) 1 calc R U P A 1
H35B H -0.087828 0.359627 0.359689 0.068 Uiso 0.59(2) 1 calc R U P A 1
H35C H -0.201858 0.367029 0.429060 0.068 Uiso 0.59(2) 1 calc R U P A 1
C353 C -0.339(2) 0.4877(14) 0.3958(14) 0.060(5) Uani 0.59(2) 1 d . U P A 1
H35D H -0.394516 0.447933 0.424773 0.090 Uiso 0.59(2) 1 calc R U P A 1
H35E H -0.401095 0.500194 0.356233 0.090 Uiso 0.59(2) 1 calc R U P A 1
H35F H -0.283167 0.555759 0.443225 0.090 Uiso 0.59(2) 1 calc R U P A 1
C354 C -0.3266(19) 0.3153(12) 0.2680(10) 0.054(5) Uani 0.59(2) 1 d . U P A 1
H35G H -0.263743 0.275655 0.230497 0.081 Uiso 0.59(2) 1 calc R U P A 1
H35H H -0.394361 0.323720 0.228691 0.081 Uiso 0.59(2) 1 calc R U P A 1
H35I H -0.376384 0.276498 0.299817 0.081 Uiso 0.59(2) 1 calc R U P A 1
C355 C -0.262(5) 0.298(3) 0.271(3) 0.068(13) Uani 0.27(2) 1 d . U P A 2
H35J H -0.172999 0.285974 0.249497 0.103 Uiso 0.27(2) 1 calc R U P A 2
H35K H -0.331951 0.276488 0.218284 0.103 Uiso 0.27(2) 1 calc R U P A 2
H35L H -0.294131 0.257055 0.304645 0.103 Uiso 0.27(2) 1 calc R U P A 2
C356 C -0.168(3) 0.443(3) 0.434(2) 0.031(9) Uani 0.27(2) 1 d . U P A 2
H35M H -0.191011 0.376983 0.439722 0.047 Uiso 0.27(2) 1 calc R U P A 2
H35N H -0.200882 0.497436 0.483844 0.047 Uiso 0.27(2) 1 calc R U P A 2
H35O H -0.066336 0.466922 0.436818 0.047 Uiso 0.27(2) 1 calc R U P A 2
C357 C -0.384(3) 0.451(3) 0.354(2) 0.020(7) Uani 0.27(2) 1 d . U P A 2
H35P H -0.450161 0.393314 0.359857 0.030 Uiso 0.27(2) 1 calc R U P A 2
H35Q H -0.419860 0.459122 0.301412 0.030 Uiso 0.27(2) 1 calc R U P A 2
H35R H -0.373441 0.516886 0.409754 0.030 Uiso 0.27(2) 1 calc R U P A 2
C35A C -0.177(7) 0.357(6) 0.344(5) 0.07(2) Uani 0.141(13) 1 d . U P A 3
H35S H -0.076305 0.383805 0.347808 0.104 Uiso 0.141(13) 1 calc R U P A 3
H35T H -0.209750 0.288706 0.290027 0.104 Uiso 0.141(13) 1 calc R U P A 3
H35U H -0.197940 0.347828 0.399344 0.104 Uiso 0.141(13) 1 calc R U P A 3
C35B C -0.389(5) 0.397(6) 0.310(5) 0.053(18) Uani 0.141(13) 1 d . U P A 3
H35V H -0.421836 0.319885 0.273818 0.079 Uiso 0.141(13) 1 calc R U P A 3
H35W H -0.407349 0.432089 0.273146 0.079 Uiso 0.141(13) 1 calc R U P A 3
H35X H -0.437825 0.419348 0.364367 0.079 Uiso 0.141(13) 1 calc R U P A 3
C35C C -0.224(6) 0.512(4) 0.451(3) 0.053(17) Uani 0.141(13) 1 d . U P A 3
H35Y H -0.253897 0.473360 0.487350 0.079 Uiso 0.141(13) 1 calc R U P A 3
H H -0.281779 0.561338 0.458835 0.079 Uiso 0.141(13) 1 calc R U P A 3
HA H -0.125686 0.551387 0.472210 0.079 Uiso 0.141(13) 1 calc R U P A 3

loop_
_atom_site_aniso_label
_atom_site_aniso_U_11
_atom_site_aniso_U_22
_atom_site_aniso_U_33
_atom_site_aniso_U_23
_atom_site_aniso_U_13
_atom_site_aniso_U_12
Cl1 0.0452(10) 0.0565(11) 0.0523(12) 0.0258(10) 0.0193(8) 0.0225(8)
Si1 0.0330(11) 0.0404(11) 0.0387(12) 0.0211(10) 0.0114(8) 0.0089(8)
C1 0.032(4) 0.028(3) 0.042(4) 0.022(3) -0.003(3) -0.009(3)
C2 0.039(4) 0.038(4) 0.023(4) 0.014(3) 0.013(3) 0.009(3)
C3 0.036(4) 0.061(5) 0.035(4) 0.030(4) 0.002(3) 0.001(3)
C4 0.039(4) 0.116(6) 0.060(5) 0.057(5) 0.022(4) 0.051(4)
C5 0.063(5) 0.069(5) 0.071(6) 0.002(5) -0.025(5) 0.015(4)
C6 0.057(5) 0.130(7) 0.093(7) 0.086(6) 0.001(5) 0.023(5)
C11 0.028(3) 0.025(4) 0.040(4) 0.015(3) 0.001(3) 0.008(3)
C12 0.034(4) 0.037(4) 0.042(4) 0.024(4) 0.011(3) 0.015(3)
C13 0.060(5) 0.030(4) 0.052(5) 0.015(4) 0.026(4) 0.014(4)
C14 0.046(4) 0.026(4) 0.048(5) 0.013(3) 0.012(4) 0.006(3)
C15 0.024(3) 0.028(4) 0.043(4) 0.018(3) 0.006(3) 0.009(3)
C16 0.029(4) 0.037(4) 0.041(4) 0.023(4) 0.006(3) 0.004(3)
C21 0.025(3) 0.036(4) 0.032(4) 0.018(3) 0.006(3) 0.005(3)
C22 0.033(4) 0.032(4) 0.047(4) 0.023(4) 0.013(3) 0.011(3)
C23 0.050(4) 0.040(4) 0.060(5) 0.024(4) 0.026(4) 0.020(4)
C24 0.032(4) 0.053(5) 0.057(5) 0.036(4) 0.025(3) 0.009(3)
C25 0.034(4) 0.031(4) 0.037(4) 0.019(4) 0.010(3) 0.013(3)
C26 0.037(4) 0.029(4) 0.035(4) 0.012(3) 0.004(3) 0.014(3)
C31 0.029(4) 0.050(4) 0.039(5) 0.030(4) 0.004(3) 0.008(3)
C32 0.025(4) 0.039(4) 0.044(5) 0.022(4) 0.006(3) 0.006(3)
C33 0.051(4) 0.050(4) 0.042(4) 0.029(4) 0.005(4) 0.011(4)
C34 0.035(4) 0.050(4) 0.056(5) 0.034(4) 0.001(4) 0.001(3)
C35 0.025(4) 0.049(4) 0.055(5) 0.039(4) 0.009(3) 0.009(3)
C36 0.030(4) 0.060(5) 0.046(4) 0.037(4) 0.002(3) 0.006(3)
C41 0.033(4) 0.036(4) 0.031(4) 0.018(3) 0.003(3) 0.012(3)
C42 0.031(4) 0.031(4) 0.045(5) 0.026(3) 0.012(3) 0.011(3)
C43 0.042(4) 0.036(4) 0.041(5) 0.019(4) -0.002(3) -0.001(3)
C44 0.054(4) 0.047(4) 0.032(4) 0.026(4) 0.010(4) 0.016(4)
C45 0.024(3) 0.031(4) 0.030(4) 0.013(3) 0.005(3) 0.012(3)
C46 0.028(4) 0.031(4) 0.033(4) 0.013(3) 0.003(3) 0.009(3)
C151 0.035(4) 0.025(4) 0.049(4) 0.014(3) 0.011(3) 0.005(3)
C152 0.076(6) 0.039(5) 0.176(10) 0.055(6) 0.066(6) 0.023(4)
C153 0.160(10) 0.055(5) 0.083(7) 0.041(5) 0.019(6) -0.034(6)
C154 0.033(5) 0.105(7) 0.187(10) 0.112(7) -0.021(5) -0.022(4)
C251 0.032(4) 0.036(4) 0.056(5) 0.031(4) 0.006(3) 0.007(3)
C252 0.035(4) 0.045(4) 0.081(6) 0.037(4) 0.002(4) 0.003(3)
C253 0.063(5) 0.055(5) 0.058(5) 0.038(4) 0.001(4) -0.006(4)
C254 0.063(5) 0.036(4) 0.065(5) 0.019(4) 0.017(4) 0.003(3)
C351 0.031(4) 0.054(4) 0.057(5) 0.046(4) 0.007(3) 0.005(3)
C451 0.037(4) 0.036(4) 0.030(4) 0.020(3) 0.007(3) 0.008(3)
C452 0.047(4) 0.051(4) 0.041(4) 0.020(4) 0.020(3) 0.007(3)
C453 0.054(4) 0.042(4) 0.048(4) 0.029(4) 0.012(3) 0.010(3)
C454 0.060(5) 0.068(5) 0.065(5) 0.053(4) -0.002(4) 0.001(4)
B1 0.020(4) 0.015(4) 0.042(5) 0.009(3) 0.002(3) 0.010(3)
C352 0.052(7) 0.035(8) 0.048(9) 0.024(7) 0.006(6) -0.001(6)
C353 0.064(9) 0.062(8) 0.066(9) 0.038(7) 0.019(7) 0.018(7)
C354 0.055(8) 0.049(8) 0.062(8) 0.038(6) 0.002(6) -0.008(6)
C355 0.075(16) 0.062(15) 0.076(15) 0.039(10) 0.014(10) 0.013(10)
C356 0.026(11) 0.038(13) 0.029(12) 0.017(9) 0.006(8) 0.002(8)
C357 0.021(10) 0.014(11) 0.021(11) 0.005(8) 0.009(8) 0.002(8)
C35A 0.07(2) 0.07(2) 0.07(2) 0.037(14) 0.010(11) 0.015(11)
C35B 0.05(2) 0.06(2) 0.05(2) 0.025(12) 0.009(10) 0.007(11)
C35C 0.053(19) 0.051(19) 0.052(19) 0.023(12) 0.016(10) 0.005(10)

loop_
_atom_type_symbol
_atom_type_description
_atom_type_scat_dispersion_real
_atom_type_scat_dispersion_imag
_atom_type_scat_source
C C 0.0033 0.0016 'International Tables Vol C Tables 4.2.6.8 and 6.1.1.4'
H H 0.0000 0.0000 'International Tables Vol C Tables 4.2.6.8 and 6.1.1.4'
B B 0.0013 0.0007 'International Tables Vol C Tables 4.2.6.8 and 6.1.1.4'
Si Si 0.0817 0.0704 'International Tables Vol C Tables 4.2.6.8 and 6.1.1.4'
Cl Cl 0.1484 0.1585 'International Tables Vol C Tables 4.2.6.8 and 6.1.1.4'

loop_
_geom_angle_atom_site_label_1
_geom_angle_atom_site_label_2
_geom_angle_atom_site_label_3
_geom_angle
_geom_angle_site_symmetry_1
_geom_angle_site_symmetry_3
_geom_angle_publ_flag
C2 Si1 C41 119.2(3) . . ?
C2 Si1 C31 122.2(3) . . ?
C41 Si1 C31 92.2(3) . . ?
C2 Si1 Cl1 104.3(2) . . ?
C41 Si1 Cl1 110.79(19) . . ?
C31 Si1 Cl1 107.6(2) . . ?
C2 C1 B1 127.7(5) . . ?
C2 C1 C3 118.7(6) . . ?
B1 C1 C3 113.4(5) . . ?
C1 C2 Si1 129.0(5) . . ?
C1 C2 H2 115.5 . . ?
Si1 C2 H2 115.5 . . ?
C6 C3 C4 109.1(6) . . ?
C6 C3 C5 108.5(6) . . ?
C4 C3 C5 111.2(6) . . ?
C6 C3 C1 108.8(5) . . ?
C4 C3 C1 110.0(5) . . ?
C5 C3 C1 109.1(5) . . ?
C3 C4 H4A 109.5 . . ?
C3 C4 H4B 109.5 . . ?
H4A C4 H4B 109.5 . . ?
C3 C4 H4C 109.5 . . ?
H4A C4 H4C 109.5 . . ?
H4B C4 H4C 109.5 . . ?
C3 C5 H5A 109.5 . . ?
C3 C5 H5B 109.5 . . ?
H5A C5 H5B 109.5 . . ?
C3 C5 H5C 109.5 . . ?
H5A C5 H5C 109.5 . . ?
H5B C5 H5C 109.5 . . ?
C3 C6 H6A 109.5 . . ?
C3 C6 H6B 109.5 . . ?
H6A C6 H6B 109.5 . . ?
C3 C6 H6C 109.5 . . ?
H6A C6 H6C 109.5 . . ?
H6B C6 H6C 109.5 . . ?
C16 C11 C12 119.2(5) . . ?
C16 C11 B1 132.0(6) . . ?
C12 C11 B1 108.6(5) . . ?
C13 C12 C11 120.0(6) . . ?
C13 C12 C22 131.3(6) . . ?
C11 C12 C22 108.7(5) . . ?
C12 C13 C14 119.7(6) . . ?
C12 C13 H13 120.2 . . ?
C14 C13 H13 120.2 . . ?
C15 C14 C13 123.1(6) . . ?
C15 C14 H14 118.5 . . ?
C13 C14 H14 118.5 . . ?
C14 C15 C16 116.7(5) . . ?
C14 C15 C151 121.4(5) . . ?
C16 C15 C151 121.8(6) . . ?
C11 C16 C15 121.3(6) . . ?
C11 C16 H16 119.3 . . ?
C15 C16 H16 119.3 . . ?
C22 C21 C26 119.2(6) . . ?
C22 C21 B1 107.7(5) . . ?
C26 C21 B1 132.7(6) . . ?
C23 C22 C21 120.0(6) . . ?
C23 C22 C12 128.0(6) . . ?
C21 C22 C12 111.9(6) . . ?
C22 C23 C24 119.0(6) . . ?
C22 C23 H23 120.5 . . ?
C24 C23 H23 120.5 . . ?
C25 C24 C23 122.9(6) . . ?
C25 C24 H24 118.5 . . ?
C23 C24 H24 118.5 . . ?
C24 C25 C26 116.7(5) . . ?
C24 C25 C251 118.4(6) . . ?
C26 C25 C251 124.9(6) . . ?
C25 C26 C21 122.2(6) . . ?
C25 C26 H26 118.9 . . ?
C21 C26 H26 118.9 . . ?
C36 C31 C32 119.9(6) . . ?
C36 C31 Si1 132.2(5) . . ?
C32 C31 Si1 107.6(4) . . ?
C33 C32 C31 118.1(6) . . ?
C33 C32 C42 125.9(6) . . ?
C31 C32 C42 115.9(5) . . ?
C34 C33 C32 121.0(6) . . ?
C34 C33 H33 119.5 . . ?
C32 C33 H33 119.5 . . ?
C33 C34 C35 122.3(6) . . ?
C33 C34 H34 118.9 . . ?
C35 C34 H34 118.9 . . ?
C34 C35 C36 116.1(6) . . ?
C34 C35 C351 121.4(6) . . ?
C36 C35 C351 122.5(6) . . ?
C31 C36 C35 122.6(6) . . ?
C31 C36 H36 118.7 . . ?
C35 C36 H36 118.7 . . ?
C46 C41 C42 119.5(5) . . ?
C46 C41 Si1 131.8(5) . . ?
C42 C41 Si1 108.5(5) . . ?
C43 C42 C41 119.6(6) . . ?
C43 C42 C32 125.1(6) . . ?
C41 C42 C32 115.3(6) . . ?
C42 C43 C44 119.5(6) . . ?
C42 C43 H43 120.2 . . ?
C44 C43 H43 120.2 . . ?
C45 C44 C43 121.7(6) . . ?
C45 C44 H44 119.1 . . ?
C43 C44 H44 119.1 . . ?
C44 C45 C46 117.6(6) . . ?
C44 C45 C451 119.2(5) . . ?
C46 C45 C451 123.3(5) . . ?
C41 C46 C45 122.0(5) . . ?
C41 C46 H46 119.0 . . ?
C45 C46 H46 119.0 . . ?
C154 C151 C153 108.5(7) . . ?
C154 C151 C152 109.6(6) . . ?
C153 C151 C152 107.1(6) . . ?
C154 C151 C15 107.9(5) . . ?
C153 C151 C15 112.2(5) . . ?
C152 C151 C15 111.6(5) . . ?
C151 C152 H15A 109.5 . . ?
C151 C152 H15B 109.5 . . ?
H15A C152 H15B 109.5 . . ?
C151 C152 H15C 109.5 . . ?
H15A C152 H15C 109.5 . . ?
H15B C152 H15C 109.5 . . ?
C151 C153 H15D 109.5 . . ?
C151 C153 H15E 109.5 . . ?
H15D C153 H15E 109.5 . . ?
C151 C153 H15F 109.5 . . ?
H15D C153 H15F 109.5 . . ?
H15E C153 H15F 109.5 . . ?
C151 C154 H15G 109.5 . . ?
C151 C154 H15H 109.5 . . ?
H15G C154 H15H 109.5 . . ?
C151 C154 H15I 109.5 . . ?
H15G C154 H15I 109.5 . . ?
H15H C154 H15I 109.5 . . ?
C253 C251 C252 110.2(6) . . ?
C253 C251 C25 111.2(5) . . ?
C252 C251 C25 109.9(4) . . ?
C253 C251 C254 107.4(5) . . ?
C252 C251 C254 107.3(5) . . ?
C25 C251 C254 110.7(5) . . ?
C251 C252 H25A 109.5 . . ?
C251 C252 H25B 109.5 . . ?
H25A C252 H25B 109.5 . . ?
C251 C252 H25C 109.5 . . ?
H25A C252 H25C 109.5 . . ?
H25B C252 H25C 109.5 . . ?
C251 C253 H25D 109.5 . . ?
C251 C253 H25E 109.5 . . ?
H25D C253 H25E 109.5 . . ?
C251 C253 H25F 109.5 . . ?
H25D C253 H25F 109.5 . . ?
H25E C253 H25F 109.5 . . ?
C251 C254 H25G 109.5 . . ?
C251 C254 H25H 109.5 . . ?
H25G C254 H25H 109.5 . . ?
C251 C254 H25I 109.5 . . ?
H25G C254 H25I 109.5 . . ?
H25H C254 H25I 109.5 . . ?
C35A C351 C35B 122(4) . . ?
C35A C351 C35 111(3) . . ?
C35B C351 C35 112(2) . . ?
C352 C351 C35 110.5(7) . . ?
C352 C351 C353 110.2(11) . . ?
C35 C351 C353 108.0(7) . . ?
C352 C351 C354 105.7(9) . . ?
C35 C351 C354 112.6(7) . . ?
C353 C351 C354 109.9(10) . . ?
C35 C351 C357 109.7(10) . . ?
C35 C351 C356 114.6(11) . . ?
C357 C351 C356 108.0(16) . . ?
C35 C351 C355 108.6(15) . . ?
C357 C351 C355 110.5(18) . . ?
C356 C351 C355 105.4(17) . . ?
C35A C351 C35C 100(4) . . ?
C35B C351 C35C 103(3) . . ?
C35 C351 C35C 104.3(17) . . ?
C45 C451 C453 112.3(5) . . ?
C45 C451 C454 111.5(5) . . ?
C453 C451 C454 107.3(5) . . ?
C45 C451 C452 108.0(4) . . ?
C453 C451 C452 108.3(5) . . ?
C454 C451 C452 109.4(5) . . ?
C451 C452 H45A 109.5 . . ?
C451 C452 H45B 109.5 . . ?
H45A C452 H45B 109.5 . . ?
C451 C452 H45C 109.5 . . ?
H45A C452 H45C 109.5 . . ?
H45B C452 H45C 109.5 . . ?
C451 C453 H45D 109.5 . . ?
C451 C453 H45E 109.5 . . ?
H45D C453 H45E 109.5 . . ?
C451 C453 H45F 109.5 . . ?
H45D C453 H45F 109.5 . . ?
H45E C453 H45F 109.5 . . ?
C451 C454 H45G 109.5 . . ?
C451 C454 H45H 109.5 . . ?
H45G C454 H45H 109.5 . . ?
C451 C454 H45I 109.5 . . ?
H45G C454 H45I 109.5 . . ?
H45H C454 H45I 109.5 . . ?
C1 B1 C21 135.3(5) . . ?
C1 B1 C11 122.1(6) . . ?
C21 B1 C11 102.6(5) . . ?
C351 C352 H35A 109.5 . . ?
C351 C352 H35B 109.5 . . ?
H35A C352 H35B 109.5 . . ?
C351 C352 H35C 109.5 . . ?
H35A C352 H35C 109.5 . . ?
H35B C352 H35C 109.5 . . ?
C351 C353 H35D 109.5 . . ?
C351 C353 H35E 109.5 . . ?
H35D C353 H35E 109.5 . . ?
C351 C353 H35F 109.5 . . ?
H35D C353 H35F 109.5 . . ?
H35E C353 H35F 109.5 . . ?
C351 C354 H35G 109.5 . . ?
C351 C354 H35H 109.5 . . ?
H35G C354 H35H 109.5 . . ?
C351 C354 H35I 109.5 . . ?
H35G C354 H35I 109.5 . . ?
H35H C354 H35I 109.5 . . ?
C351 C355 H35J 109.5 . . ?
C351 C355 H35K 109.5 . . ?
H35J C355 H35K 109.5 . . ?
C351 C355 H35L 109.5 . . ?
H35J C355 H35L 109.5 . . ?
H35K C355 H35L 109.5 . . ?
C351 C356 H35M 109.5 . . ?
C351 C356 H35N 109.5 . . ?
H35M C356 H35N 109.5 . . ?
C351 C356 H35O 109.5 . . ?
H35M C356 H35O 109.5 . . ?
H35N C356 H35O 109.5 . . ?
C351 C357 H35P 109.5 . . ?
C351 C357 H35Q 109.5 . . ?
H35P C357 H35Q 109.5 . . ?
C351 C357 H35R 109.5 . . ?
H35P C357 H35R 109.5 . . ?
H35Q C357 H35R 109.5 . . ?
C351 C35A H35S 109.5 . . ?
C351 C35A H35T 109.5 . . ?
H35S C35A H35T 109.5 . . ?
C351 C35A H35U 109.5 . . ?
H35S C35A H35U 109.5 . . ?
H35T C35A H35U 109.5 . . ?
C351 C35B H35V 109.5 . . ?
C351 C35B H35W 109.5 . . ?
H35V C35B H35W 109.5 . . ?
C351 C35B H35X 109.5 . . ?
H35V C35B H35X 109.5 . . ?
H35W C35B H35X 109.5 . . ?
C351 C35C H35Y 109.5 . . ?
C351 C35C H 109.5 . . ?
H35Y C35C H 109.5 . . ?
C351 C35C HA 109.5 . . ?
H35Y C35C HA 109.5 . . ?
H C35C HA 109.5 . . ?

loop_
_geom_bond_atom_site_label_1
_geom_bond_atom_site_label_2
_geom_bond_distance
_geom_bond_site_symmetry_2
_geom_bond_publ_flag
Cl1 Si1 2.077(2) . ?
Si1 C2 1.828(6) . ?
Si1 C41 1.859(6) . ?
Si1 C31 1.877(6) . ?
C1 C2 1.350(8) . ?
C1 B1 1.496(9) . ?
C1 C3 1.594(8) . ?
C2 H2 0.9500 . ?
C3 C6 1.485(9) . ?
C3 C4 1.504(9) . ?
C3 C5 1.560(9) . ?
C4 H4A 0.9800 . ?
C4 H4B 0.9800 . ?
C4 H4C 0.9800 . ?
C5 H5A 0.9800 . ?
C5 H5B 0.9800 . ?
C5 H5C 0.9800 . ?
C6 H6A 0.9800 . ?
C6 H6B 0.9800 . ?
C6 H6C 0.9800 . ?
C11 C16 1.395(8) . ?
C11 C12 1.413(8) . ?
C11 B1 1.585(8) . ?
C12 C13 1.357(8) . ?
C12 C22 1.502(8) . ?
C13 C14 1.388(9) . ?
C13 H13 0.9500 . ?
C14 C15 1.382(9) . ?
C14 H14 0.9500 . ?
C15 C16 1.405(8) . ?
C15 C151 1.533(8) . ?
C16 H16 0.9500 . ?
C21 C22 1.387(8) . ?
C21 C26 1.402(8) . ?
C21 B1 1.583(9) . ?
C22 C23 1.385(9) . ?
C23 C24 1.396(8) . ?
C23 H23 0.9500 . ?
C24 C25 1.382(8) . ?
C24 H24 0.9500 . ?
C25 C26 1.389(8) . ?
C25 C251 1.532(8) . ?
C26 H26 0.9500 . ?
C31 C36 1.396(8) . ?
C31 C32 1.399(8) . ?
C32 C33 1.399(8) . ?
C32 C42 1.484(8) . ?
C33 C34 1.382(9) . ?
C33 H33 0.9500 . ?
C34 C35 1.399(8) . ?
C34 H34 0.9500 . ?
C35 C36 1.401(8) . ?
C35 C351 1.516(8) . ?
C36 H36 0.9500 . ?
C41 C46 1.389(8) . ?
C41 C42 1.400(8) . ?
C42 C43 1.394(8) . ?
C43 C44 1.400(8) . ?
C43 H43 0.9500 . ?
C44 C45 1.391(8) . ?
C44 H44 0.9500 . ?
C45 C46 1.395(8) . ?
C45 C451 1.524(8) . ?
C46 H46 0.9500 . ?
C151 C154 1.501(8) . ?
C151 C153 1.513(10) . ?
C151 C152 1.514(8) . ?
C152 H15A 0.9800 . ?
C152 H15B 0.9800 . ?
C152 H15C 0.9800 . ?
C153 H15D 0.9800 . ?
C153 H15E 0.9800 . ?
C153 H15F 0.9800 . ?
C154 H15G 0.9800 . ?
C154 H15H 0.9800 . ?
C154 H15I 0.9800 . ?
C251 C253 1.500(8) . ?
C251 C252 1.530(8) . ?
C251 C254 1.551(9) . ?
C252 H25A 0.9800 . ?
C252 H25B 0.9800 . ?
C252 H25C 0.9800 . ?
C253 H25D 0.9800 . ?
C253 H25E 0.9800 . ?
C253 H25F 0.9800 . ?
C254 H25G 0.9800 . ?
C254 H25H 0.9800 . ?
C254 H25I 0.9800 . ?
C351 C35A 1.31(6) . ?
C351 C35B 1.43(5) . ?
C351 C352 1.497(15) . ?
C351 C353 1.526(15) . ?
C351 C354 1.530(14) . ?
C351 C357 1.54(3) . ?
C351 C356 1.59(3) . ?
C351 C355 1.64(4) . ?
C351 C35C 1.70(5) . ?
C451 C453 1.527(8) . ?
C451 C454 1.537(7) . ?
C451 C452 1.541(8) . ?
C452 H45A 0.9800 . ?
C452 H45B 0.9800 . ?
C452 H45C 0.9800 . ?
C453 H45D 0.9800 . ?
C453 H45E 0.9800 . ?
C453 H45F 0.9800 . ?
C454 H45G 0.9800 . ?
C454 H45H 0.9800 . ?
C454 H45I 0.9800 . ?
C352 H35A 0.9800 . ?
C352 H35B 0.9800 . ?
C352 H35C 0.9800 . ?
C353 H35D 0.9800 . ?
C353 H35E 0.9800 . ?
C353 H35F 0.9800 . ?
C354 H35G 0.9800 . ?
C354 H35H 0.9800 . ?
C354 H35I 0.9800 . ?
C355 H35J 0.9800 . ?
C355 H35K 0.9800 . ?
C355 H35L 0.9800 . ?
C356 H35M 0.9800 . ?
C356 H35N 0.9800 . ?
C356 H35O 0.9800 . ?
C357 H35P 0.9800 . ?
C357 H35Q 0.9800 . ?
C357 H35R 0.9800 . ?
C35A H35S 0.9800 . ?
C35A H35T 0.9800 . ?
C35A H35U 0.9800 . ?
C35B H35V 0.9800 . ?
C35B H35W 0.9800 . ?
C35B H35X 0.9800 . ?
C35C H35Y 0.9800 . ?
C35C H 0.9800 . ?
C35C HA 0.9800 . ?

loop_
_geom_torsion_atom_site_label_1
_geom_torsion_atom_site_label_2
_geom_torsion_atom_site_label_3
_geom_torsion_atom_site_label_4
_geom_torsion
_geom_torsion_site_symmetry_1
_geom_torsion_site_symmetry_2
_geom_torsion_site_symmetry_3
_geom_torsion_site_symmetry_4
_geom_torsion_publ_flag
B1 C1 C2 Si1 -4.5(9) . . . . ?
C3 C1 C2 Si1 179.9(4) . . . . ?
C41 Si1 C2 C1 -21.5(6) . . . . ?
C31 Si1 C2 C1 92.3(6) . . . . ?
Cl1 Si1 C2 C1 -145.8(5) . . . . ?
C2 C1 C3 C6 59.0(7) . . . . ?
B1 C1 C3 C6 -117.1(6) . . . . ?
C2 C1 C3 C4 178.6(5) . . . . ?
B1 C1 C3 C4 2.4(7) . . . . ?
C2 C1 C3 C5 -59.1(7) . . . . ?
B1 C1 C3 C5 124.7(6) . . . . ?
C16 C11 C12 C13 0.2(8) . . . . ?
B1 C11 C12 C13 175.6(5) . . . . ?
C16 C11 C12 C22 -178.4(4) . . . . ?
B1 C11 C12 C22 -2.9(6) . . . . ?
C11 C12 C13 C14 0.2(8) . . . . ?
C22 C12 C13 C14 178.4(5) . . . . ?
C12 C13 C14 C15 -1.0(9) . . . . ?
C13 C14 C15 C16 1.3(8) . . . . ?
C13 C14 C15 C151 178.4(5) . . . . ?
C12 C11 C16 C15 0.2(7) . . . . ?
B1 C11 C16 C15 -174.1(5) . . . . ?
C14 C15 C16 C11 -0.9(7) . . . . ?
C151 C15 C16 C11 -177.9(5) . . . . ?
C26 C21 C22 C23 3.3(8) . . . . ?
B1 C21 C22 C23 -170.4(5) . . . . ?
C26 C21 C22 C12 -180.0(4) . . . . ?
B1 C21 C22 C12 6.4(6) . . . . ?
C13 C12 C22 C23 -4.2(10) . . . . ?
C11 C12 C22 C23 174.2(6) . . . . ?
C13 C12 C22 C21 179.4(6) . . . . ?
C11 C12 C22 C21 -2.3(6) . . . . ?
C21 C22 C23 C24 -2.3(9) . . . . ?
C12 C22 C23 C24 -178.5(5) . . . . ?
C22 C23 C24 C25 0.2(9) . . . . ?
C23 C24 C25 C26 0.9(8) . . . . ?
C23 C24 C25 C251 -179.8(5) . . . . ?
C24 C25 C26 C21 0.2(8) . . . . ?
C251 C25 C26 C21 -179.1(5) . . . . ?
C22 C21 C26 C25 -2.3(8) . . . . ?
B1 C21 C26 C25 169.5(5) . . . . ?
C2 Si1 C31 C36 53.5(7) . . . . ?
C41 Si1 C31 C36 -179.5(6) . . . . ?
Cl1 Si1 C31 C36 -66.9(6) . . . . ?
C2 Si1 C31 C32 -133.4(4) . . . . ?
C41 Si1 C31 C32 -6.5(4) . . . . ?
Cl1 Si1 C31 C32 106.1(4) . . . . ?
C36 C31 C32 C33 3.1(8) . . . . ?
Si1 C31 C32 C33 -170.9(4) . . . . ?
C36 C31 C32 C42 179.5(5) . . . . ?
Si1 C31 C32 C42 5.5(6) . . . . ?
C31 C32 C33 C34 -3.4(9) . . . . ?
C42 C32 C33 C34 -179.4(5) . . . . ?
C32 C33 C34 C35 0.5(9) . . . . ?
C33 C34 C35 C36 2.6(9) . . . . ?
C33 C34 C35 C351 179.5(5) . . . . ?
C32 C31 C36 C35 0.0(9) . . . . ?
Si1 C31 C36 C35 172.4(5) . . . . ?
C34 C35 C36 C31 -2.8(9) . . . . ?
C351 C35 C36 C31 -179.8(5) . . . . ?
C2 Si1 C41 C46 -50.0(6) . . . . ?
C31 Si1 C41 C46 -179.2(5) . . . . ?
Cl1 Si1 C41 C46 71.0(5) . . . . ?
C2 Si1 C41 C42 135.3(4) . . . . ?
C31 Si1 C41 C42 6.0(4) . . . . ?
Cl1 Si1 C41 C42 -103.7(4) . . . . ?
C46 C41 C42 C43 -0.3(8) . . . . ?
Si1 C41 C42 C43 175.2(4) . . . . ?
C46 C41 C42 C32 -179.7(5) . . . . ?
Si1 C41 C42 C32 -4.2(6) . . . . ?
C33 C32 C42 C43 -4.2(9) . . . . ?
C31 C32 C42 C43 179.7(5) . . . . ?
C33 C32 C42 C41 175.1(6) . . . . ?
C31 C32 C42 C41 -1.0(7) . . . . ?
C41 C42 C43 C44 0.2(8) . . . . ?
C32 C42 C43 C44 179.5(5) . . . . ?
C42 C43 C44 C45 -0.4(9) . . . . ?
C43 C44 C45 C46 0.7(8) . . . . ?
C43 C44 C45 C451 -179.1(5) . . . . ?
C42 C41 C46 C45 0.6(8) . . . . ?
Si1 C41 C46 C45 -173.7(4) . . . . ?
C44 C45 C46 C41 -0.8(8) . . . . ?
C451 C45 C46 C41 179.0(5) . . . . ?
C14 C15 C151 C154 -88.7(7) . . . . ?
C16 C15 C151 C154 88.2(7) . . . . ?
C14 C15 C151 C153 151.9(7) . . . . ?
C16 C15 C151 C153 -31.2(8) . . . . ?
C14 C15 C151 C152 31.7(8) . . . . ?
C16 C15 C151 C152 -151.3(6) . . . . ?
C24 C25 C251 C253 58.3(7) . . . . ?
C26 C25 C251 C253 -122.4(7) . . . . ?
C24 C25 C251 C252 -64.0(7) . . . . ?
C26 C25 C251 C252 115.3(6) . . . . ?
C24 C25 C251 C254 177.7(5) . . . . ?
C26 C25 C251 C254 -3.0(7) . . . . ?
C34 C35 C351 C35A 100(4) . . . . ?
C36 C35 C351 C35A -83(4) . . . . ?
C34 C35 C351 C35B -41(3) . . . . ?
C36 C35 C351 C35B 136(3) . . . . ?
C34 C35 C351 C352 136.7(11) . . . . ?
C36 C35 C351 C352 -46.5(12) . . . . ?
C34 C35 C351 C353 -102.6(11) . . . . ?
C36 C35 C351 C353 74.1(11) . . . . ?
C34 C35 C351 C354 18.8(11) . . . . ?
C36 C35 C351 C354 -164.4(10) . . . . ?
C34 C35 C351 C357 -73.8(17) . . . . ?
C36 C35 C351 C357 103.0(16) . . . . ?
C34 C35 C351 C356 164.6(16) . . . . ?
C36 C35 C351 C356 -18.7(17) . . . . ?
C34 C35 C351 C355 47.1(18) . . . . ?
C36 C35 C351 C355 -136.2(18) . . . . ?
C34 C35 C351 C35C -152(2) . . . . ?
C36 C35 C351 C35C 24(2) . . . . ?
C44 C45 C451 C453 165.9(5) . . . . ?
C46 C45 C451 C453 -13.8(7) . . . . ?
C44 C45 C451 C454 45.4(7) . . . . ?
C46 C45 C451 C454 -134.3(6) . . . . ?
C44 C45 C451 C452 -74.7(6) . . . . ?
C46 C45 C451 C452 105.5(6) . . . . ?
C2 C1 B1 C21 112.2(7) . . . . ?
C3 C1 B1 C21 -72.0(8) . . . . ?
C2 C1 B1 C11 -71.3(8) . . . . ?
C3 C1 B1 C11 104.5(6) . . . . ?
C22 C21 B1 C1 169.4(6) . . . . ?
C26 C21 B1 C1 -3.0(10) . . . . ?
C22 C21 B1 C11 -7.6(5) . . . . ?
C26 C21 B1 C11 179.9(5) . . . . ?
C16 C11 B1 C1 3.4(8) . . . . ?
C12 C11 B1 C1 -171.2(5) . . . . ?
C16 C11 B1 C21 -179.0(5) . . . . ?
C12 C11 B1 C21 6.3(5) . . . . ?
